data_7062381
loop_
_publ_author_name
'Romanenko, Nikita R.'
'Faraonov, Maxim A.'
'Osipov, Nikita G.'
'Kuzmin, Alexey V.'
'Khasanov, Salavat S.'
'Otsuka, Akihiro'
'Yamochi, Hideki'
'Kitagawa, Hiroshi'
'Konarev, Dmitri V.'

_publ_section_title
;
 Heterotrimetallic paramagnetic complex of ring reduced tin(ii)
 hexadecachlorophthalocyanine
;
_journal_issue 14
_journal_name_full 'New Journal of Chemistry'
_journal_page_first 6924
_journal_page_last 6931
_journal_paper_doi 10.1039/D3NJ00506B
_journal_volume 47
_journal_year 2023
_chemical_formula_moiety 'C39 H5 Cl16 Fe N8 O2 Sn, C20 H30 Cr, 1[C6H4Cl2], 1[C6H4Cl2]'
_chemical_formula_sum 'C71 H43 Cl20 Cr Fe N8 O2 Sn'
_chemical_formula_weight 1975.67
_space_group_crystal_system orthorhombic
_space_group_IT_number 56
_space_group_name_Hall '-P 2ab 2ac'
_space_group_name_H-M_alt 'P c c n'
_atom_sites_solution_hydrogens geom
_atom_sites_solution_primary direct
_audit_creation_date 2023-03-08
_audit_creation_method
;FinalCif V118 by Daniel Kratzert, Freiburg 2023,
https://dkratzert.de/finalcif.html
;
_audit_update_record
;
2023-03-08 deposited with the CCDC.	2023-03-16 downloaded from the CCDC.
;
_cell_angle_alpha 90
_cell_angle_beta 90
_cell_angle_gamma 90
_cell_formula_units_Z 8
_cell_length_a 18.8458(6)
_cell_length_b 29.6617(11)
_cell_length_c 27.4200(11)
_cell_measurement_reflns_used 9684
_cell_measurement_temperature 150.00(14)
_cell_measurement_theta_max 21.0150
_cell_measurement_theta_min 1.9040
_cell_volume 15327.7(10)
_computing_cell_refinement 'CrysAlisPro 1.171.42.60a (Rigaku OD, 2022)'
_computing_data_collection 'CrysAlisPro 1.171.42.60a (Rigaku OD, 2022)'
_computing_data_reduction 'CrysAlisPro 1.171.42.60a (Rigaku OD, 2022)'
_computing_molecular_graphics 'Olex2 1.5 (Dolomanov et al., 2009)'
_computing_publication_material 'Olex2 1.5 (Dolomanov et al., 2009)'
_computing_structure_refinement 'SHELXL 2018/3 (Sheldrick, 2015)'
_computing_structure_solution 'SHELXS  (Sheldrick, 2008)'
_diffrn_ambient_temperature 150.15
_diffrn_detector_area_resol_mean 5.2283
_diffrn_detector_type AtlasS2
_diffrn_measured_fraction_theta_full 0.999
_diffrn_measured_fraction_theta_max 0.999
_diffrn_measurement_details
;
List of Runs (angles in degrees, time in seconds):

  # Type    Start    End  Width  t~exp~   \w     \q     \k     \f   Frames
#--------------------------------------------------------------------------
  1  \w      1.00  52.00   1.00  120.00    --   -8.21-129.00 -84.00   51
  2  \w    -59.00 -34.00   1.00  120.00    --   -8.21 129.00 -11.00   25
  3  \w    -69.00 -44.00   1.00  120.00    --   -8.21 139.00 162.00   25
  4  \w    -84.00 -57.00   1.00  120.00    --   -8.21 -77.00 150.00   27
  5  \w    -25.00   3.00   1.00  120.00    --   -8.21 -77.00 150.00   28
  6  \w   -100.00  84.00   1.00  120.00    --   -8.21   0.00 120.00  184
  7  \w    -11.00  22.00   1.00  120.00    --   -3.42  57.00  90.00   33
  8  \w    -71.00 -45.00   1.00  120.00    --   -3.42 -37.00 -30.00   26
  9  \w    -14.00  12.00   1.00  120.00    --   -3.42 -37.00 -30.00   26
 10  \w    -55.00 -30.00   1.00  120.00    --   -3.42 -37.00  90.00   25
;
_diffrn_measurement_device 'four-circle diffractometer'
_diffrn_measurement_device_type 'Xcalibur, AtlasS2, Gemini'
_diffrn_measurement_method '\w scans'
_diffrn_radiation_type MoK\a
_diffrn_radiation_wavelength 0.71073
_diffrn_reflns_av_R_equivalents 0.1908
_diffrn_reflns_av_unetI/netI 0.1010
_diffrn_reflns_Laue_measured_fraction_full 0.999
_diffrn_reflns_Laue_measured_fraction_max 0.999
_diffrn_reflns_limit_h_max 20
_diffrn_reflns_limit_h_min -20
_diffrn_reflns_limit_k_max 32
_diffrn_reflns_limit_k_min -30
_diffrn_reflns_limit_l_max 30
_diffrn_reflns_limit_l_min -30
_diffrn_reflns_number 131167
_diffrn_reflns_point_group_measured_fraction_full 0.999
_diffrn_reflns_point_group_measured_fraction_max 0.999
_diffrn_reflns_theta_full 23.000
_diffrn_reflns_theta_max 23.000
_diffrn_reflns_theta_min 1.636
_exptl_absorpt_coefficient_mu 1.399
_exptl_absorpt_correction_T_max 0.64173
_exptl_absorpt_correction_T_min 0.63424
_exptl_absorpt_correction_type sphere
_exptl_absorpt_process_details
;
CrysAlisPro 1.171.42.60a (Rigaku Oxford Diffraction, 2022)
Spherical absorption correction
using equivalent radius and absorption coefficient.
Empirical absorption correction using spherical harmonics,
implemented in SCALE3 ABSPACK scaling algorithm.
;
_exptl_crystal_colour 'metallic dark black'
_exptl_crystal_colour_lustre metallic
_exptl_crystal_colour_modifier dark
_exptl_crystal_colour_primary black
_exptl_crystal_density_diffrn 1.712
_exptl_crystal_description block
_exptl_crystal_F_000 7848
_exptl_crystal_size_max 0.325
_exptl_crystal_size_mid 0.225
_exptl_crystal_size_min 0.135
_exptl_crystal_size_rad 0.106
_refine_diff_density_max 0.947
_refine_diff_density_min -0.679
_refine_diff_density_rms 0.122
_refine_ls_extinction_method none
_refine_ls_goodness_of_fit_ref 1.029
_refine_ls_hydrogen_treatment constr
_refine_ls_matrix_type full
_refine_ls_number_parameters 803
_refine_ls_number_reflns 10669
_refine_ls_number_restraints 13
_refine_ls_restrained_S_all 1.030
_refine_ls_R_factor_all 0.1562
_refine_ls_R_factor_gt 0.0970
_refine_ls_shift/su_max 0.000
_refine_ls_shift/su_mean 0.000
_refine_ls_structure_factor_coef Fsqd
_refine_ls_weighting_details 'w=1/[\s^2^(Fo^2^)+(0.1256P)^2^+86.3771P] where P=(Fo^2^+2Fc^2^)/3'
_refine_ls_weighting_scheme calc
_refine_ls_wR_factor_gt 0.2385
_refine_ls_wR_factor_ref 0.2776
_reflns_Friedel_coverage 0.000
_reflns_number_gt 5857
_reflns_number_total 10669
_reflns_threshold_expression 'I > 2\s(I)'
_cod_data_source_file d3nj00506b2.cif
_cod_data_source_block exp_400_int1
_cod_depositor_comments 'Adding full bibliography for 7062380--7062381.cif.'
_cod_database_code 7062381
_olex2_refinement_description
;
1. Fixed Uiso
 At 1.2 times of:
  All C(H) groups
 At 1.5 times of:
  All C(H,H,H) groups
2. Rigid bond restraints
 Cl14, C106
 with sigma for 1-2 distances of 0.01 and sigma for 1-3 distances of 0.01
 C312, C313
 with sigma for 1-2 distances of 0.01 and sigma for 1-3 distances of 0.01
 C121, C122
 with sigma for 1-2 distances of 0.01 and sigma for 1-3 distances of 0.01
 C111, C112
 with sigma for 1-2 distances of 0.01 and sigma for 1-3 distances of 0.01
 N104, C117
 with sigma for 1-2 distances of 0.01 and sigma for 1-3 distances of 0.01
 C120, C121
 with sigma for 1-2 distances of 0.01 and sigma for 1-3 distances of 0.01
 C202, C203
 with sigma for 1-2 distances of 0.01 and sigma for 1-3 distances of 0.01
3. Uiso/Uaniso restraints and constraints
Uanis(C207) \\sim Ueq: with sigma of 0.01 and sigma for terminal atoms of 0.002
4.a Aromatic/amide H refined with riding coordinates:
 C201(H201), C202(H202), C203(H203), C204(H204), C205(H205)
4.b Idealised Me refined as rotating group:
 C306(H30A,H30B,H30C), C307(H30D,H30E,H30F), C308(H30G,H30H,H30I), C309(H30J,
 H30K,H30L), C310(H31A,H31B,H31C), C316(H31D,H31E,H31F), C317(H31G,H31H,H31I),
 C318(H31J,H31K,H31L), C319(H31M,H31N,H31O), C320(H32A,H32B,H32C)
;
_olex2_submission_special_instructions 'No special instructions were received'
_oxdiff_exptl_absorpt_empirical_details
;
Empirical correction (ABSPACK) includes:
- Absorption correction using spherical harmonics
- Frame scaling
;
_shelx_shelxl_version_number 2018/3
_smtbx_masks_special_details
;
A solvent mask was calculated and 1252 electrons were 
found in a volume of 3984\%A^3^ in 2 voids per unit cell. 
This is consistent with the presence of 
1[C6H4Cl2], 1[C6H4Cl2] per Asymmetric Unit 
which account for 1184 electrons 
per unit cell.
;
_shelx_space_group_comment
;
The symmetry employed for this shelxl refinement is uniquely defined
by the following loop, which should always be used as a source of
symmetry information in preference to the above space-group names.
They are only intended as comments.
;
_shelx_estimated_absorpt_t_min 0.659
_shelx_estimated_absorpt_t_max 0.834

loop_
_space_group_symop_operation_xyz
'x, y, z'
'-x+1/2, -y+1/2, z'
'x+1/2, -y, -z+1/2'
'-x, y+1/2, -z+1/2'
'-x, -y, -z'
'x-1/2, y-1/2, -z'
'-x-1/2, y, z-1/2'
'x, -y-1/2, z-1/2'

loop_
_atom_site_label
_atom_site_type_symbol
_atom_site_fract_x
_atom_site_fract_y
_atom_site_fract_z
_atom_site_U_iso_or_equiv
_atom_site_adp_type
_atom_site_occupancy
_atom_site_site_symmetry_order
_atom_site_calc_flag
_atom_site_refinement_flags_posn
_atom_site_refinement_flags_adp
_atom_site_refinement_flags_occupancy
_atom_site_disorder_assembly
_atom_site_disorder_group
C101 C 1.0480(7) 0.3041(4) 0.3945(4) 0.049(3) Uani 1 1 d . . . . .
C102 C 1.0963(7) 0.2717(4) 0.3756(5) 0.061(4) Uani 1 1 d . . . . .
C103 C 1.1412(7) 0.2401(5) 0.3967(5) 0.063(4) Uani 1 1 d . . . . .
C104 C 1.1796(7) 0.2128(5) 0.3659(6) 0.068(4) Uani 1 1 d . . . . .
C105 C 1.1764(7) 0.2147(5) 0.3149(6) 0.066(4) Uani 1 1 d . . . . .
C106 C 1.1314(7) 0.2454(5) 0.2925(6) 0.074(4) Uani 1 1 d . U . . .
C107 C 1.0911(6) 0.2740(4) 0.3235(5) 0.054(3) Uani 1 1 d . . . . .
C108 C 1.0422(6) 0.3098(4) 0.3130(5) 0.051(3) Uani 1 1 d . . . . .
C109 C 0.9800(7) 0.3559(5) 0.2582(5) 0.063(4) Uani 1 1 d . . . . .
C110 C 0.9611(7) 0.3720(5) 0.2091(5) 0.056(3) Uani 1 1 d . . . . .
C111 C 0.9841(7) 0.3583(5) 0.1641(6) 0.077(4) Uani 1 1 d . U . . .
C112 C 0.9540(9) 0.3782(6) 0.1222(5) 0.080(5) Uani 1 1 d . U . . .
C113 C 0.9031(8) 0.4115(6) 0.1268(5) 0.076(4) Uani 1 1 d . . . . .
C114 C 0.8765(7) 0.4247(5) 0.1720(4) 0.065(4) Uani 1 1 d . . . . .
C115 C 0.9084(7) 0.4048(4) 0.2139(5) 0.059(4) Uani 1 1 d . . . . .
C116 C 0.8989(7) 0.4127(5) 0.2649(5) 0.058(4) Uani 1 1 d . . . . .
C117 C 0.8469(7) 0.4522(5) 0.3296(6) 0.066(4) Uani 1 1 d . U . . .
C118 C 0.8006(7) 0.4841(5) 0.3481(6) 0.068(4) Uani 1 1 d . . . . .
C119 C 0.7635(8) 0.5223(5) 0.3250(7) 0.087(5) Uani 1 1 d . . . . .
C120 C 0.7216(9) 0.5472(5) 0.3530(7) 0.092(5) Uani 1 1 d . U . . .
C121 C 0.7140(7) 0.5396(5) 0.4042(7) 0.081(4) Uani 1 1 d . U . . .
C122 C 0.7538(7) 0.5072(5) 0.4278(6) 0.079(4) Uani 1 1 d . U . . .
C123 C 0.7989(7) 0.4791(5) 0.4002(6) 0.071(4) Uani 1 1 d . . . . .
C124 C 0.8459(6) 0.4426(4) 0.4103(5) 0.052(3) Uani 1 1 d . . . . .
C125 C 0.9066(7) 0.3947(5) 0.4666(5) 0.063(4) Uani 1 1 d . . . . .
C126 C 0.9203(8) 0.3781(5) 0.5155(5) 0.067(4) Uani 1 1 d . . . . .
C127 C 0.8974(9) 0.3909(6) 0.5591(7) 0.090(5) Uani 1 1 d . . . . .
C128 C 0.9242(11) 0.3719(8) 0.6023(7) 0.106(6) Uani 1 1 d . . . . .
C129 C 0.9707(11) 0.3356(7) 0.5978(6) 0.099(6) Uani 1 1 d . . . . .
C130 C 0.9936(7) 0.3199(5) 0.5518(6) 0.074(4) Uani 1 1 d . . . . .
C131 C 0.9712(8) 0.3428(5) 0.5110(5) 0.066(4) Uani 1 1 d . . . . .
C132 C 0.9876(7) 0.3377(4) 0.4595(4) 0.051(3) Uani 1 1 d . . . . .
C201 C 1.1540(9) 0.4437(9) 0.3168(7) 0.103(7) Uani 1 1 d . . . . .
H201 H 1.151440 0.450444 0.283010 0.124 Uiso 1 1 calc R U . . .
C202 C 1.1405(8) 0.4039(7) 0.3362(9) 0.106(7) Uani 1 1 d . U . . .
H202 H 1.127757 0.377170 0.319290 0.127 Uiso 1 1 calc R U . . .
C203 C 1.1489(11) 0.4092(7) 0.3880(8) 0.116(6) Uani 1 1 d . U . . .
H203 H 1.141240 0.386917 0.412262 0.139 Uiso 1 1 calc R U . . .
C204 C 1.1691(9) 0.4508(8) 0.3950(8) 0.103(6) Uani 1 1 d . . . . .
H204 H 1.179901 0.462585 0.426284 0.124 Uiso 1 1 calc R U . . .
C205 C 1.1733(9) 0.4752(5) 0.3541(10) 0.109(8) Uani 1 1 d . . . . .
H205 H 1.185908 0.506035 0.350645 0.131 Uiso 1 1 calc R U . . .
C206 C 1.0240(8) 0.4859(6) 0.3260(9) 0.106(7) Uani 1 1 d . . . . .
C207 C 1.0336(10) 0.4741(7) 0.4155(8) 0.108(6) Uani 1 1 d . U . . .
C301 C 0.6352(9) 0.4169(6) 0.4075(6) 0.079(4) Uani 1 1 d . . . . .
C302 C 0.5872(8) 0.4520(6) 0.4084(6) 0.082(5) Uani 1 1 d . . . . .
C303 C 0.5758(9) 0.4668(5) 0.3580(8) 0.092(6) Uani 1 1 d . . . . .
C304 C 0.6223(8) 0.4383(6) 0.3294(5) 0.075(5) Uani 1 1 d . . . . .
C305 C 0.6564(8) 0.4092(5) 0.3609(6) 0.073(4) Uani 1 1 d . . . . .
C306 C 0.6624(8) 0.3894(7) 0.4518(5) 0.101(6) Uani 1 1 d . . . . .
H30A H 0.708162 0.401633 0.462538 0.151 Uiso 1 1 calc R U . . .
H30B H 0.668362 0.357794 0.442312 0.151 Uiso 1 1 calc R U . . .
H30C H 0.628033 0.391519 0.478465 0.151 Uiso 1 1 calc R U . . .
C307 C 0.5523(10) 0.4712(8) 0.4525(8) 0.142(9) Uani 1 1 d . . . . .
H30D H 0.545279 0.447379 0.476797 0.212 Uiso 1 1 calc R U . . .
H30E H 0.506163 0.484023 0.443446 0.212 Uiso 1 1 calc R U . . .
H30F H 0.582336 0.494957 0.466369 0.212 Uiso 1 1 calc R U . . .
C308 C 0.5310(11) 0.5062(6) 0.3412(10) 0.154(10) Uani 1 1 d . . . . .
H30G H 0.492834 0.511550 0.364813 0.231 Uiso 1 1 calc R U . . .
H30H H 0.510394 0.499336 0.309261 0.231 Uiso 1 1 calc R U . . .
H30I H 0.560726 0.533196 0.338724 0.231 Uiso 1 1 calc R U . . .
C309 C 0.6351(12) 0.4409(8) 0.2742(6) 0.162(11) Uani 1 1 d . . . . .
H30J H 0.590478 0.448195 0.257678 0.244 Uiso 1 1 calc R U . . .
H30K H 0.652824 0.411834 0.262487 0.244 Uiso 1 1 calc R U . . .
H30L H 0.670223 0.464453 0.267320 0.244 Uiso 1 1 calc R U . . .
C310 C 0.7084(8) 0.3742(6) 0.3450(7) 0.103(6) Uani 1 1 d . . . . .
H31A H 0.755643 0.381892 0.357398 0.155 Uiso 1 1 calc R U . . .
H31B H 0.709676 0.373085 0.309259 0.155 Uiso 1 1 calc R U . . .
H31C H 0.694025 0.344769 0.357760 0.155 Uiso 1 1 calc R U . . .
C311 C 0.4516(8) 0.3655(5) 0.3991(5) 0.074(4) Uani 1 1 d . . . . .
C312 C 0.4982(9) 0.3325(5) 0.3863(7) 0.079(4) Uani 1 1 d . U . . .
C313 C 0.5072(8) 0.3322(6) 0.3358(7) 0.083(5) Uani 1 1 d . U . . .
C314 C 0.4625(8) 0.3663(6) 0.3159(6) 0.085(5) Uani 1 1 d . . . . .
C315 C 0.4248(8) 0.3881(5) 0.3561(5) 0.066(4) Uani 1 1 d . . . . .
C316 C 0.4262(10) 0.3789(7) 0.4501(6) 0.119(7) Uani 1 1 d . . . . .
H31D H 0.415870 0.351700 0.469076 0.178 Uiso 1 1 calc R U . . .
H31E H 0.383141 0.397251 0.447343 0.178 Uiso 1 1 calc R U . . .
H31F H 0.463348 0.396368 0.466487 0.178 Uiso 1 1 calc R U . . .
C317 C 0.5393(10) 0.3007(6) 0.4221(10) 0.176(13) Uani 1 1 d . . . . .
H31G H 0.555875 0.318127 0.450220 0.264 Uiso 1 1 calc R U . . .
H31H H 0.580114 0.287498 0.405154 0.264 Uiso 1 1 calc R U . . .
H31I H 0.507643 0.276604 0.433197 0.264 Uiso 1 1 calc R U . . .
C318 C 0.5531(9) 0.3021(6) 0.3070(10) 0.152(10) Uani 1 1 d . . . . .
H31J H 0.594244 0.293183 0.326667 0.228 Uiso 1 1 calc R U . . .
H31K H 0.569388 0.317881 0.277670 0.228 Uiso 1 1 calc R U . . .
H31L H 0.526339 0.275159 0.297548 0.228 Uiso 1 1 calc R U . . .
C319 C 0.4530(10) 0.3784(7) 0.2634(6) 0.122(7) Uani 1 1 d . . . . .
H31M H 0.498967 0.377250 0.246736 0.183 Uiso 1 1 calc R U . . .
H31N H 0.433467 0.408973 0.260950 0.183 Uiso 1 1 calc R U . . .
H31O H 0.420259 0.357033 0.248024 0.183 Uiso 1 1 calc R U . . .
C320 C 0.3722(8) 0.4253(6) 0.3508(8) 0.117(7) Uani 1 1 d . . . . .
H32A H 0.324334 0.412614 0.348551 0.175 Uiso 1 1 calc R U . . .
H32B H 0.382678 0.442598 0.321232 0.175 Uiso 1 1 calc R U . . .
H32C H 0.375088 0.445225 0.379292 0.175 Uiso 1 1 calc R U . . .
Cl11 Cl 1.1498(2) 0.23788(14) 0.45864(16) 0.0880(12) Uani 1 1 d . . . . .
Cl12 Cl 1.23685(19) 0.17344(14) 0.39337(17) 0.0894(13) Uani 1 1 d . . . . .
Cl13 Cl 1.2248(2) 0.17738(14) 0.28144(18) 0.0941(14) Uani 1 1 d . . . . .
Cl14 Cl 1.1250(2) 0.24644(14) 0.23125(15) 0.0863(12) Uani 1 1 d . U . . .
Cl15 Cl 1.0484(2) 0.31721(15) 0.15524(15) 0.0919(13) Uani 1 1 d . . . . .
Cl16 Cl 0.9864(3) 0.36423(19) 0.06405(15) 0.1095(16) Uani 1 1 d . . . . .
Cl17 Cl 0.8683(3) 0.43657(19) 0.07423(15) 0.1136(17) Uani 1 1 d . . . . .
Cl18 Cl 0.8113(2) 0.46239(16) 0.17668(16) 0.0953(14) Uani 1 1 d . . . . .
Cl19 Cl 0.7770(3) 0.53418(17) 0.26506(18) 0.1066(15) Uani 1 1 d . . . . .
Cl20 Cl 0.6717(3) 0.59047(17) 0.3269(2) 0.129(2) Uani 1 1 d . . . . .
Cl21 Cl 0.6572(2) 0.57440(16) 0.4380(2) 0.1254(19) Uani 1 1 d . . . . .
Cl22 Cl 0.7459(2) 0.49951(14) 0.48966(17) 0.0954(14) Uani 1 1 d . . . . .
Cl23 Cl 0.8335(3) 0.43369(16) 0.56671(16) 0.1172(17) Uani 1 1 d . . . . .
Cl24 Cl 0.9003(3) 0.3908(2) 0.65943(18) 0.132(2) Uani 1 1 d . . . . .
Cl25 Cl 1.0022(3) 0.3085(2) 0.64956(16) 0.1191(17) Uani 1 1 d . . . . .
Cl26 Cl 1.0479(2) 0.27340(16) 0.54786(15) 0.0960(13) Uani 1 1 d . . . . .
Fe21 Fe 1.07271(9) 0.45117(6) 0.36620(7) 0.0556(5) Uani 1 1 d . . . . .
Cr31 Cr 0.54098(12) 0.39749(8) 0.36434(8) 0.0660(6) Uani 1 1 d . . . . .
N101 N 1.0157(5) 0.3267(3) 0.3565(3) 0.050(3) Uani 1 1 d . . . . .
N102 N 1.0263(6) 0.3251(4) 0.2679(4) 0.062(3) Uani 1 1 d . . . . .
N103 N 0.9400(5) 0.3821(3) 0.2904(4) 0.058(3) Uani 1 1 d . . . . .
N104 N 0.8587(6) 0.4444(4) 0.2812(4) 0.061(3) Uani 1 1 d . U . . .
N105 N 0.8744(5) 0.4272(4) 0.3684(4) 0.059(3) Uani 1 1 d . . . . .
N106 N 0.8595(6) 0.4277(4) 0.4561(4) 0.062(3) Uani 1 1 d . . . . .
N107 N 0.9472(5) 0.3698(3) 0.4341(3) 0.052(3) Uani 1 1 d . . . . .
N108 N 1.0338(5) 0.3103(3) 0.4421(4) 0.054(3) Uani 1 1 d . . . . .
O201 O 0.9946(8) 0.5101(5) 0.3008(7) 0.166(8) Uani 1 1 d . . . . .
O203 O 1.0093(9) 0.4902(6) 0.4512(6) 0.178(8) Uani 1 1 d . . . . .
Sn Sn 0.97621(4) 0.39450(3) 0.36374(3) 0.0490(3) Uani 1 1 d . . . . .

loop_
_atom_site_aniso_label
_atom_site_aniso_U_11
_atom_site_aniso_U_22
_atom_site_aniso_U_33
_atom_site_aniso_U_23
_atom_site_aniso_U_13
_atom_site_aniso_U_12
C101 0.068(8) 0.060(9) 0.020(7) 0.002(6) -0.003(6) -0.010(7)
C102 0.058(8) 0.040(8) 0.084(12) -0.005(8) -0.015(7) 0.008(7)
C103 0.058(8) 0.061(10) 0.072(10) 0.012(8) -0.008(7) -0.001(7)
C104 0.055(8) 0.051(9) 0.097(13) -0.012(9) 0.007(8) -0.008(7)
C105 0.063(9) 0.059(10) 0.076(11) -0.003(8) 0.007(8) 0.009(7)
C106 0.068(9) 0.044(8) 0.110(8) 0.009(9) 0.001(9) -0.005(8)
C107 0.039(7) 0.044(8) 0.080(11) -0.006(7) 0.004(7) 0.004(6)
C108 0.062(8) 0.049(8) 0.042(9) -0.011(7) -0.011(6) -0.003(7)
C109 0.067(9) 0.057(9) 0.065(10) -0.014(8) 0.005(8) -0.013(8)
C110 0.055(8) 0.072(10) 0.042(9) -0.009(7) -0.001(6) -0.021(7)
C111 0.066(9) 0.084(12) 0.081(11) -0.003(9) -0.010(8) -0.025(8)
C112 0.105(13) 0.092(13) 0.043(9) -0.004(8) -0.004(7) -0.039(10)
C113 0.085(11) 0.097(12) 0.044(10) 0.005(8) -0.025(8) 0.007(10)
C114 0.065(9) 0.101(12) 0.029(8) 0.002(8) -0.019(7) -0.014(8)
C115 0.054(8) 0.055(9) 0.067(11) 0.000(7) -0.004(7) 0.004(7)
C116 0.054(8) 0.065(10) 0.057(10) 0.001(8) -0.018(7) 0.009(7)
C117 0.059(9) 0.060(9) 0.078(9) -0.009(9) 0.002(8) -0.007(7)
C118 0.055(9) 0.052(9) 0.095(13) -0.030(9) -0.001(8) -0.003(7)
C119 0.060(10) 0.044(9) 0.158(18) -0.023(11) 0.004(10) 0.002(8)
C120 0.080(11) 0.068(11) 0.127(12) -0.018(11) -0.027(11) 0.011(9)
C121 0.047(8) 0.061(10) 0.134(12) -0.038(9) 0.003(9) 0.022(7)
C122 0.059(9) 0.082(11) 0.098(13) -0.010(9) 0.012(8) 0.001(7)
C123 0.047(8) 0.051(9) 0.115(14) -0.029(9) 0.022(8) 0.009(7)
C124 0.055(8) 0.041(8) 0.060(10) 0.000(7) 0.008(7) -0.011(6)
C125 0.072(9) 0.068(10) 0.047(9) -0.009(8) 0.016(7) -0.009(8)
C126 0.097(11) 0.071(10) 0.035(9) -0.014(7) 0.015(7) -0.005(9)
C127 0.104(13) 0.077(12) 0.088(14) 0.007(11) 0.015(11) 0.005(10)
C128 0.118(16) 0.118(17) 0.083(15) -0.009(13) 0.030(12) -0.010(13)
C129 0.123(15) 0.111(16) 0.061(12) 0.002(11) -0.014(11) -0.057(13)
C130 0.076(10) 0.068(10) 0.078(12) 0.004(9) 0.019(8) -0.001(8)
C131 0.087(10) 0.067(10) 0.045(9) 0.025(8) 0.000(7) -0.020(8)
C132 0.058(8) 0.050(8) 0.044(8) 0.017(7) -0.010(6) -0.003(7)
C201 0.077(12) 0.15(2) 0.080(13) 0.014(14) 0.049(10) 0.020(13)
C202 0.048(9) 0.117(17) 0.153(15) -0.082(16) 0.029(11) -0.006(10)
C203 0.141(17) 0.072(14) 0.135(14) 0.018(12) -0.005(14) 0.028(13)
C204 0.077(12) 0.087(16) 0.15(2) -0.028(14) -0.019(11) -0.013(11)
C205 0.085(12) 0.034(10) 0.21(2) -0.002(14) 0.070(14) -0.019(8)
C206 0.053(10) 0.060(11) 0.21(2) 0.043(13) 0.028(11) -0.002(9)
C207 0.119(9) 0.101(9) 0.105(9) -0.030(8) -0.004(8) -0.032(8)
C301 0.086(12) 0.084(12) 0.067(12) -0.008(9) -0.011(9) -0.019(10)
C302 0.062(10) 0.095(13) 0.090(13) -0.038(11) -0.012(9) -0.005(9)
C303 0.084(12) 0.054(10) 0.136(18) 0.022(11) -0.049(12) -0.012(9)
C304 0.080(11) 0.107(14) 0.037(9) 0.007(9) 0.004(8) -0.036(10)
C305 0.075(10) 0.076(11) 0.068(12) 0.000(10) -0.011(9) -0.022(9)
C306 0.075(10) 0.170(18) 0.058(10) 0.019(11) -0.010(8) -0.018(11)
C307 0.092(13) 0.18(2) 0.151(19) -0.108(17) 0.018(12) -0.001(13)
C308 0.15(2) 0.073(14) 0.24(3) 0.021(15) -0.065(19) 0.031(13)
C309 0.19(2) 0.23(3) 0.061(13) 0.008(14) -0.004(13) -0.13(2)
C310 0.062(10) 0.096(13) 0.152(17) -0.015(12) 0.001(10) -0.028(10)
C311 0.087(11) 0.066(11) 0.069(11) 0.025(9) -0.010(8) -0.036(9)
C312 0.082(11) 0.052(10) 0.104(10) -0.007(10) -0.018(9) -0.004(8)
C313 0.065(10) 0.068(11) 0.117(11) -0.029(11) 0.010(10) -0.012(9)
C314 0.072(11) 0.094(13) 0.089(14) -0.023(10) -0.024(9) -0.019(10)
C315 0.091(11) 0.049(9) 0.058(10) 0.002(8) -0.012(8) -0.016(8)
C316 0.143(16) 0.144(18) 0.070(12) -0.024(12) 0.029(11) -0.062(14)
C317 0.119(16) 0.091(15) 0.32(3) 0.104(19) -0.112(19) -0.040(12)
C318 0.070(11) 0.111(16) 0.27(3) -0.092(18) 0.050(15) -0.058(11)
C319 0.117(15) 0.17(2) 0.075(13) -0.030(13) -0.009(11) -0.051(14)
C320 0.068(11) 0.075(12) 0.21(2) 0.036(13) 0.031(12) 0.024(9)
Cl11 0.087(3) 0.083(3) 0.094(3) 0.013(2) -0.023(2) 0.011(2)
Cl12 0.063(2) 0.070(3) 0.136(4) 0.003(3) -0.014(2) 0.0160(19)
Cl13 0.065(2) 0.079(3) 0.138(4) -0.023(3) 0.006(2) 0.015(2)
Cl14 0.086(3) 0.088(3) 0.084(3) -0.021(2) 0.002(2) 0.023(2)
Cl15 0.114(3) 0.093(3) 0.069(3) -0.009(2) 0.013(2) 0.006(3)
Cl16 0.125(4) 0.149(5) 0.054(3) -0.012(3) 0.002(2) -0.029(3)
Cl17 0.127(4) 0.153(5) 0.061(3) 0.011(3) -0.036(2) 0.003(3)
Cl18 0.084(3) 0.110(4) 0.092(3) 0.022(3) -0.023(2) 0.017(2)
Cl19 0.116(4) 0.109(4) 0.095(3) 0.002(3) -0.032(3) 0.037(3)
Cl20 0.104(4) 0.094(3) 0.189(6) -0.029(4) -0.053(4) 0.041(3)
Cl21 0.088(3) 0.088(3) 0.200(6) -0.040(4) 0.022(3) 0.019(3)
Cl22 0.098(3) 0.079(3) 0.109(4) -0.023(3) 0.043(3) -0.009(2)
Cl23 0.182(5) 0.096(3) 0.074(3) -0.009(3) 0.049(3) 0.018(3)
Cl24 0.173(5) 0.161(5) 0.063(3) -0.014(3) 0.009(3) -0.013(4)
Cl25 0.160(5) 0.136(4) 0.061(3) 0.019(3) 0.004(3) -0.016(4)
Cl26 0.123(3) 0.094(3) 0.071(3) 0.025(2) -0.001(2) 0.008(3)
Fe21 0.0587(11) 0.0488(11) 0.0594(13) -0.0017(10) 0.0159(9) -0.0048(9)
Cr31 0.0720(15) 0.0626(15) 0.0633(15) -0.0056(12) 0.0010(11) -0.0058(11)
N101 0.062(6) 0.047(6) 0.042(7) -0.007(5) 0.009(5) -0.016(5)
N102 0.056(7) 0.062(8) 0.068(9) -0.016(6) 0.005(6) 0.006(6)
N103 0.061(7) 0.051(7) 0.061(7) -0.007(6) 0.005(6) 0.004(5)
N104 0.074(7) 0.049(7) 0.059(7) 0.001(6) -0.008(6) 0.002(6)
N105 0.049(6) 0.073(8) 0.055(7) 0.000(7) 0.013(6) 0.000(5)
N106 0.056(7) 0.067(8) 0.065(9) -0.022(7) 0.016(6) -0.020(6)
N107 0.063(6) 0.051(7) 0.042(6) -0.001(5) 0.015(5) -0.010(5)
N108 0.055(7) 0.025(6) 0.081(9) 0.010(6) 0.000(6) -0.003(5)
O201 0.111(11) 0.114(12) 0.27(2) 0.092(13) -0.043(12) -0.003(9)
O203 0.182(14) 0.211(18) 0.139(13) -0.106(13) 0.071(11) -0.092(13)
Sn 0.0506(5) 0.0449(5) 0.0514(6) 0.0005(4) 0.0036(4) -0.0017(4)

loop_
_atom_type_symbol
_atom_type_description
_atom_type_scat_dispersion_real
_atom_type_scat_dispersion_imag
_atom_type_scat_source
C C 0.0033 0.0016 'International Tables Vol C Tables 4.2.6.8 and 6.1.1.4'
H H 0.0000 0.0000 'International Tables Vol C Tables 4.2.6.8 and 6.1.1.4'
Cl Cl 0.1484 0.1585 'International Tables Vol C Tables 4.2.6.8 and 6.1.1.4'
Cr Cr 0.3209 0.6236 'International Tables Vol C Tables 4.2.6.8 and 6.1.1.4'
Fe Fe 0.3463 0.8444 'International Tables Vol C Tables 4.2.6.8 and 6.1.1.4'
N N 0.0061 0.0033 'International Tables Vol C Tables 4.2.6.8 and 6.1.1.4'
O O 0.0106 0.0060 'International Tables Vol C Tables 4.2.6.8 and 6.1.1.4'
Sn Sn -0.6537 1.4246 'International Tables Vol C Tables 4.2.6.8 and 6.1.1.4'

loop_
_exptl_crystal_face_index_h
_exptl_crystal_face_index_k
_exptl_crystal_face_index_l
_exptl_crystal_face_perp_dist
0 1 -2 0.0585
-1 1 0 0.0962
1 1 0 0.0970
0 0 1 0.0658
0 0 -1 0.0789
0 -1 2 0.0764
1 -1 0 0.1029
-1 -1 0 0.0986

loop_
_geom_angle_atom_site_label_1
_geom_angle_atom_site_label_2
_geom_angle_atom_site_label_3
_geom_angle
_geom_angle_site_symmetry_1
_geom_angle_site_symmetry_3
_geom_angle_publ_flag
N101 C101 C102 109.6(11) . . ?
N108 C101 C102 125.0(12) . . ?
N108 C101 N101 125.3(12) . . ?
C101 C102 C107 106.7(11) . . ?
C103 C102 C101 133.9(14) . . ?
C103 C102 C107 119.3(12) . . ?
C102 C103 Cl11 119.9(12) . . ?
C104 C103 C102 117.5(13) . . ?
C104 C103 Cl11 122.5(11) . . ?
C103 C104 C105 124.5(13) . . ?
C103 C104 Cl12 116.8(12) . . ?
C105 C104 Cl12 118.7(11) . . ?
C104 C105 Cl13 119.3(11) . . ?
C106 C105 C104 119.6(13) . . ?
C106 C105 Cl13 121.1(13) . . ?
C105 C106 C107 117.1(14) . . ?
C105 C106 Cl14 119.8(12) . . ?
C107 C106 Cl14 123.1(11) . . ?
C102 C107 C108 106.2(11) . . ?
C106 C107 C102 122.0(12) . . ?
C106 C107 C108 131.7(14) . . ?
N101 C108 C107 109.0(11) . . ?
N102 C108 C107 125.1(12) . . ?
N102 C108 N101 125.9(11) . . ?
N102 C109 C110 125.5(13) . . ?
N102 C109 N103 129.0(13) . . ?
N103 C109 C110 105.5(12) . . ?
C111 C110 C109 130.6(14) . . ?
C111 C110 C115 121.1(13) . . ?
C115 C110 C109 108.3(12) . . ?
C110 C111 C112 118.8(15) . . ?
C110 C111 Cl15 123.8(12) . . ?
C112 C111 Cl15 117.4(13) . . ?
C111 C112 Cl16 120.1(15) . . ?
C113 C112 C111 120.2(14) . . ?
C113 C112 Cl16 119.5(13) . . ?
C112 C113 C114 122.2(13) . . ?
C112 C113 Cl17 119.2(12) . . ?
C114 C113 Cl17 118.6(13) . . ?
C113 C114 C115 116.7(13) . . ?
C113 C114 Cl18 121.6(11) . . ?
C115 C114 Cl18 121.7(10) . . ?
C110 C115 C114 120.9(13) . . ?
C110 C115 C116 107.1(12) . . ?
C114 C115 C116 132.0(13) . . ?
N103 C116 C115 108.4(12) . . ?
N104 C116 C115 122.2(12) . . ?
N104 C116 N103 129.3(13) . . ?
C118 C117 N105 108.4(13) . . ?
N104 C117 C118 125.1(15) . . ?
N104 C117 N105 126.3(13) . . ?
C117 C118 C119 131.7(16) . . ?
C117 C118 C123 108.0(13) . . ?
C123 C118 C119 119.8(13) . . ?
C118 C119 Cl19 120.3(12) . . ?
C120 C119 C118 117.5(18) . . ?
C120 C119 Cl19 122.2(14) . . ?
C119 C120 C121 122.6(16) . . ?
C119 C120 Cl20 119.6(16) . . ?
C121 C120 Cl20 117.8(13) . . ?
C120 C121 Cl21 119.1(13) . . ?
C122 C121 C120 121.2(13) . . ?
C122 C121 Cl21 119.6(14) . . ?
C121 C122 C123 119.1(16) . . ?
C121 C122 Cl22 120.6(12) . . ?
C123 C122 Cl22 120.3(13) . . ?
C122 C123 C118 119.1(14) . . ?
C122 C123 C124 135.8(17) . . ?
C124 C123 C118 105.0(12) . . ?
N105 C124 C123 109.7(12) . . ?
N105 C124 N106 127.2(12) . . ?
N106 C124 C123 123.1(13) . . ?
N106 C125 C126 124.1(13) . . ?
N106 C125 N107 127.5(12) . . ?
N107 C125 C126 108.4(13) . . ?
C127 C126 C125 132.6(16) . . ?
C127 C126 C131 120.5(15) . . ?
C131 C126 C125 106.9(12) . . ?
C126 C127 C128 121.8(16) . . ?
C126 C127 Cl23 122.5(15) . . ?
C128 C127 Cl23 115.8(15) . . ?
C127 C128 Cl24 122.7(18) . . ?
C129 C128 C127 117.5(17) . . ?
C129 C128 Cl24 119.8(17) . . ?
C128 C129 C130 121.6(17) . . ?
C128 C129 Cl25 120.0(16) . . ?
C130 C129 Cl25 118.3(18) . . ?
C129 C130 Cl26 120.0(14) . . ?
C131 C130 C129 118.1(15) . . ?
C131 C130 Cl26 121.9(13) . . ?
C126 C131 C132 107.6(12) . . ?
C130 C131 C126 120.0(13) . . ?
C130 C131 C132 132.3(15) . . ?
N107 C132 C131 107.3(12) . . ?
N108 C132 C131 124.8(12) . . ?
N108 C132 N107 127.8(11) . . ?
C202 C201 H201 124.9 . . ?
C202 C201 C205 110.2(18) . . ?
C202 C201 Fe21 71.8(9) . . ?
C205 C201 H201 124.9 . . ?
C205 C201 Fe21 69.4(9) . . ?
Fe21 C201 H201 125.5 . . ?
C201 C202 H202 126.9 . . ?
C201 C202 C203 106.2(17) . . ?
C201 C202 Fe21 71.0(10) . . ?
C203 C202 H202 126.9 . . ?
C203 C202 Fe21 66.5(9) . . ?
Fe21 C202 H202 127.2 . . ?
C202 C203 H203 126.9 . . ?
C202 C203 Fe21 72.1(11) . . ?
C204 C203 C202 106.3(19) . . ?
C204 C203 H203 126.9 . . ?
C204 C203 Fe21 70.4(11) . . ?
Fe21 C203 H203 122.4 . . ?
C203 C204 H204 123.0 . . ?
C203 C204 C205 114(2) . . ?
C203 C204 Fe21 71.3(11) . . ?
C205 C204 H204 123.0 . . ?
C205 C204 Fe21 73.5(12) . . ?
Fe21 C204 H204 123.7 . . ?
C201 C205 H205 128.4 . . ?
C201 C205 Fe21 69.8(9) . . ?
C204 C205 C201 103.3(15) . . ?
C204 C205 H205 128.4 . . ?
C204 C205 Fe21 67.8(9) . . ?
Fe21 C205 H205 125.6 . . ?
O201 C206 Fe21 176.5(18) . . ?
O203 C207 Fe21 177(2) . . ?
C302 C301 C306 126.8(16) . . ?
C302 C301 Cr31 71.3(9) . . ?
C305 C301 C302 109.6(15) . . ?
C305 C301 C306 123.5(17) . . ?
C305 C301 Cr31 71.9(9) . . ?
C306 C301 Cr31 123.3(11) . . ?
C301 C302 C303 107.9(14) . . ?
C301 C302 C307 126.4(19) . . ?
C301 C302 Cr31 72.3(9) . . ?
C303 C302 C307 125.7(19) . . ?
C303 C302 Cr31 69.2(8) . . ?
C307 C302 Cr31 123.5(12) . . ?
C302 C303 C308 127(2) . . ?
C302 C303 Cr31 71.6(9) . . ?
C304 C303 C302 104.2(13) . . ?
C304 C303 C308 129(2) . . ?
C304 C303 Cr31 70.9(8) . . ?
C308 C303 Cr31 126.1(12) . . ?
C303 C304 C309 127(2) . . ?
C303 C304 Cr31 70.1(8) . . ?
C305 C304 C303 107.9(13) . . ?
C305 C304 C309 125.2(19) . . ?
C305 C304 Cr31 72.8(9) . . ?
C309 C304 Cr31 125.0(11) . . ?
C301 C305 C304 110.4(16) . . ?
C301 C305 C310 125.8(17) . . ?
C301 C305 Cr31 72.3(9) . . ?
C304 C305 C310 123.8(17) . . ?
C304 C305 Cr31 70.5(8) . . ?
C310 C305 Cr31 123.4(10) . . ?
C301 C306 H30A 109.5 . . ?
C301 C306 H30B 109.5 . . ?
C301 C306 H30C 109.5 . . ?
H30A C306 H30B 109.5 . . ?
H30A C306 H30C 109.5 . . ?
H30B C306 H30C 109.5 . . ?
C302 C307 H30D 109.5 . . ?
C302 C307 H30E 109.5 . . ?
C302 C307 H30F 109.5 . . ?
H30D C307 H30E 109.5 . . ?
H30D C307 H30F 109.5 . . ?
H30E C307 H30F 109.5 . . ?
C303 C308 H30G 109.5 . . ?
C303 C308 H30H 109.5 . . ?
C303 C308 H30I 109.5 . . ?
H30G C308 H30H 109.5 . . ?
H30G C308 H30I 109.5 . . ?
H30H C308 H30I 109.5 . . ?
C304 C309 H30J 109.5 . . ?
C304 C309 H30K 109.5 . . ?
C304 C309 H30L 109.5 . . ?
H30J C309 H30K 109.5 . . ?
H30J C309 H30L 109.5 . . ?
H30K C309 H30L 109.5 . . ?
C305 C310 H31A 109.5 . . ?
C305 C310 H31B 109.5 . . ?
C305 C310 H31C 109.5 . . ?
H31A C310 H31B 109.5 . . ?
H31A C310 H31C 109.5 . . ?
H31B C310 H31C 109.5 . . ?
C312 C311 C315 110.4(14) . . ?
C312 C311 C316 128.6(16) . . ?
C312 C311 Cr31 72.5(10) . . ?
C315 C311 C316 121.0(16) . . ?
C315 C311 Cr31 73.1(8) . . ?
C316 C311 Cr31 122.3(10) . . ?
C311 C312 C313 109.8(15) . . ?
C311 C312 C317 126.3(19) . . ?
C311 C312 Cr31 70.9(9) . . ?
C313 C312 C317 123.8(18) . . ?
C313 C312 Cr31 71.7(10) . . ?
C317 C312 Cr31 121.6(10) . . ?
C312 C313 C314 107.6(15) . . ?
C312 C313 C318 127(2) . . ?
C312 C313 Cr31 71.0(9) . . ?
C314 C313 C318 125(2) . . ?
C314 C313 Cr31 71.3(9) . . ?
C318 C313 Cr31 124.0(10) . . ?
C313 C314 C315 108.3(15) . . ?
C313 C314 C319 127.6(18) . . ?
C313 C314 Cr31 70.7(8) . . ?
C315 C314 C319 124.0(16) . . ?
C315 C314 Cr31 71.7(8) . . ?
C319 C314 Cr31 124.2(12) . . ?
C311 C315 C314 103.8(14) . . ?
C311 C315 C320 130.8(15) . . ?
C311 C315 Cr31 68.3(8) . . ?
C314 C315 C320 125.4(14) . . ?
C314 C315 Cr31 69.6(8) . . ?
C320 C315 Cr31 124.9(10) . . ?
C311 C316 H31D 109.5 . . ?
C311 C316 H31E 109.5 . . ?
C311 C316 H31F 109.5 . . ?
H31D C316 H31E 109.5 . . ?
H31D C316 H31F 109.5 . . ?
H31E C316 H31F 109.5 . . ?
C312 C317 H31G 109.5 . . ?
C312 C317 H31H 109.5 . . ?
C312 C317 H31I 109.5 . . ?
H31G C317 H31H 109.5 . . ?
H31G C317 H31I 109.5 . . ?
H31H C317 H31I 109.5 . . ?
C313 C318 H31J 109.5 . . ?
C313 C318 H31K 109.5 . . ?
C313 C318 H31L 109.5 . . ?
H31J C318 H31K 109.5 . . ?
H31J C318 H31L 109.5 . . ?
H31K C318 H31L 109.5 . . ?
C314 C319 H31M 109.5 . . ?
C314 C319 H31N 109.5 . . ?
C314 C319 H31O 109.5 . . ?
H31M C319 H31N 109.5 . . ?
H31M C319 H31O 109.5 . . ?
H31N C319 H31O 109.5 . . ?
C315 C320 H32A 109.5 . . ?
C315 C320 H32B 109.5 . . ?
C315 C320 H32C 109.5 . . ?
H32A C320 H32B 109.5 . . ?
H32A C320 H32C 109.5 . . ?
H32B C320 H32C 109.5 . . ?
C201 Fe21 C202 37.3(7) . . ?
C201 Fe21 Sn 117.1(8) . . ?
C202 Fe21 Sn 89.0(5) . . ?
C203 Fe21 C201 66.0(8) . . ?
C203 Fe21 C202 41.4(8) . . ?
C203 Fe21 C205 66.4(8) . . ?
C203 Fe21 Sn 96.5(7) . . ?
C204 Fe21 C201 65.0(8) . . ?
C204 Fe21 C202 65.6(7) . . ?
C204 Fe21 C203 38.3(7) . . ?
C204 Fe21 C205 38.7(8) . . ?
C204 Fe21 Sn 132.8(7) . . ?
C205 Fe21 C201 40.8(7) . . ?
C205 Fe21 C202 66.4(6) . . ?
C205 Fe21 Sn 155.4(5) . . ?
C206 Fe21 C201 92.3(8) . . ?
C206 Fe21 C202 117.9(10) . . ?
C206 Fe21 C203 157.9(9) . . ?
C206 Fe21 C204 136.8(9) . . ?
C206 Fe21 C205 100.2(8) . . ?
C206 Fe21 Sn 89.8(5) . . ?
C207 Fe21 C201 153.9(10) . . ?
C207 Fe21 C202 149.8(11) . . ?
C207 Fe21 C203 109.1(10) . . ?
C207 Fe21 C204 94.8(9) . . ?
C207 Fe21 C205 113.2(9) . . ?
C207 Fe21 C206 92.2(10) . . ?
C207 Fe21 Sn 88.6(6) . . ?
C301 Cr31 C315 151.7(6) . . ?
C302 Cr31 C301 36.5(5) . . ?
C302 Cr31 C305 61.1(6) . . ?
C302 Cr31 C315 122.7(6) . . ?
C303 Cr31 C301 63.4(6) . . ?
C303 Cr31 C302 39.2(6) . . ?
C303 Cr31 C304 39.0(6) . . ?
C303 Cr31 C305 63.2(6) . . ?
C303 Cr31 C312 167.5(8) . . ?
C303 Cr31 C313 154.4(8) . . ?
C303 Cr31 C314 123.8(7) . . ?
C303 Cr31 C315 114.2(6) . . ?
C304 Cr31 C301 61.6(6) . . ?
C304 Cr31 C302 63.5(6) . . ?
C304 Cr31 C305 36.7(5) . . ?
C304 Cr31 C313 122.7(6) . . ?
C304 Cr31 C314 116.3(6) . . ?
C304 Cr31 C315 136.1(6) . . ?
C305 Cr31 C301 35.8(5) . . ?
C305 Cr31 C315 171.5(6) . . ?
C311 Cr31 C301 120.4(6) . . ?
C311 Cr31 C302 113.0(6) . . ?
C311 Cr31 C303 133.6(8) . . ?
C311 Cr31 C304 172.0(7) . . ?
C311 Cr31 C305 149.2(6) . . ?
C311 Cr31 C312 36.6(6) . . ?
C311 Cr31 C313 62.6(6) . . ?
C311 Cr31 C314 63.6(6) . . ?
C311 Cr31 C315 38.6(5) . . ?
C312 Cr31 C301 112.3(6) . . ?
C312 Cr31 C302 130.3(7) . . ?
C312 Cr31 C304 151.2(7) . . ?
C312 Cr31 C305 121.1(6) . . ?
C312 Cr31 C313 37.4(6) . . ?
C312 Cr31 C314 62.8(6) . . ?
C312 Cr31 C315 63.3(5) . . ?
C313 Cr31 C301 131.0(7) . . ?
C313 Cr31 C302 164.7(8) . . ?
C313 Cr31 C305 114.3(6) . . ?
C313 Cr31 C314 38.0(6) . . ?
C313 Cr31 C315 64.2(5) . . ?
C314 Cr31 C301 167.4(7) . . ?
C314 Cr31 C302 155.6(7) . . ?
C314 Cr31 C305 134.9(7) . . ?
C314 Cr31 C315 38.7(5) . . ?
C101 N101 C108 108.3(10) . . ?
C101 N101 Sn 122.4(8) . . ?
C108 N101 Sn 122.8(8) . . ?
C109 N102 C108 125.1(12) . . ?
C109 N103 Sn 120.9(9) . . ?
C116 N103 C109 110.4(11) . . ?
C116 N103 Sn 122.4(9) . . ?
C116 N104 C117 123.8(12) . . ?
C117 N105 Sn 121.6(8) . . ?
C124 N105 C117 108.8(11) . . ?
C124 N105 Sn 123.9(9) . . ?
C124 N106 C125 123.9(11) . . ?
C125 N107 C132 109.8(11) . . ?
C125 N107 Sn 122.7(9) . . ?
C132 N107 Sn 122.9(8) . . ?
C132 N108 C101 125.6(11) . . ?
N101 Sn Fe21 112.5(3) . . ?
N101 Sn N103 82.1(4) . . ?
N101 Sn N105 137.2(4) . . ?
N103 Sn Fe21 112.0(3) . . ?
N105 Sn Fe21 110.3(3) . . ?
N105 Sn N103 81.4(4) . . ?
N107 Sn Fe21 113.3(3) . . ?
N107 Sn N101 81.4(4) . . ?
N107 Sn N103 134.7(4) . . ?
N107 Sn N105 82.7(4) . . ?

loop_
_geom_bond_atom_site_label_1
_geom_bond_atom_site_label_2
_geom_bond_distance
_geom_bond_site_symmetry_2
_geom_bond_publ_flag
C101 C102 1.421(17) . ?
C101 N101 1.382(15) . ?
C101 N108 1.346(15) . ?
C102 C103 1.389(18) . ?
C102 C107 1.434(18) . ?
C103 C104 1.376(19) . ?
C103 Cl11 1.706(15) . ?
C104 C105 1.403(19) . ?
C104 Cl12 1.758(15) . ?
C105 C106 1.386(18) . ?
C105 Cl13 1.701(14) . ?
C106 C107 1.421(18) . ?
C106 Cl14 1.685(17) . ?
C107 C108 1.436(17) . ?
C108 N101 1.387(15) . ?
C108 N102 1.351(16) . ?
C109 C110 1.471(18) . ?
C109 N102 1.291(16) . ?
C109 N103 1.395(16) . ?
C110 C111 1.371(19) . ?
C110 C115 1.396(18) . ?
C111 C112 1.41(2) . ?
C111 Cl15 1.735(17) . ?
C112 C113 1.38(2) . ?
C112 Cl16 1.757(16) . ?
C113 C114 1.390(19) . ?
C113 Cl17 1.750(14) . ?
C114 C115 1.424(17) . ?
C114 Cl18 1.667(15) . ?
C115 C116 1.429(18) . ?
C116 N103 1.384(16) . ?
C116 N104 1.287(16) . ?
C117 C118 1.386(18) . ?
C117 N104 1.364(17) . ?
C117 N105 1.395(17) . ?
C118 C119 1.47(2) . ?
C118 C123 1.43(2) . ?
C119 C120 1.33(2) . ?
C119 Cl19 1.70(2) . ?
C120 C121 1.43(2) . ?
C120 Cl20 1.744(17) . ?
C121 C122 1.38(2) . ?
C121 Cl21 1.753(14) . ?
C122 C123 1.411(19) . ?
C122 Cl22 1.718(17) . ?
C123 C124 1.426(18) . ?
C124 N105 1.349(15) . ?
C124 N106 1.355(16) . ?
C125 C126 1.450(19) . ?
C125 N106 1.354(17) . ?
C125 N107 1.389(16) . ?
C126 C127 1.33(2) . ?
C126 C131 1.425(19) . ?
C127 C128 1.41(2) . ?
C127 Cl23 1.761(17) . ?
C128 C129 1.39(3) . ?
C128 Cl24 1.724(19) . ?
C129 C130 1.41(2) . ?
C129 Cl25 1.735(19) . ?
C130 C131 1.374(19) . ?
C130 Cl26 1.720(15) . ?
C131 C132 1.454(18) . ?
C132 N107 1.404(15) . ?
C132 N108 1.283(15) . ?
C201 H201 0.9500 . ?
C201 C202 1.32(2) . ?
C201 C205 1.43(3) . ?
C201 Fe21 2.057(14) . ?
C202 H202 0.9500 . ?
C202 C203 1.44(3) . ?
C202 Fe21 2.067(15) . ?
C203 H203 0.9500 . ?
C203 C204 1.30(2) . ?
C203 Fe21 1.991(18) . ?
C204 H204 0.9500 . ?
C204 C205 1.34(3) . ?
C204 Fe21 1.980(17) . ?
C205 H205 0.9500 . ?
C205 Fe21 2.051(15) . ?
C206 Fe21 1.77(2) . ?
C206 O201 1.14(2) . ?
C207 Fe21 1.68(2) . ?
C207 O203 1.18(2) . ?
C301 C302 1.38(2) . ?
C301 C305 1.36(2) . ?
C301 C306 1.55(2) . ?
C301 Cr31 2.210(15) . ?
C302 C303 1.47(2) . ?
C302 C307 1.49(2) . ?
C302 Cr31 2.198(14) . ?
C303 C304 1.45(2) . ?
C303 C308 1.51(2) . ?
C303 Cr31 2.165(15) . ?
C304 C305 1.38(2) . ?
C304 C309 1.53(2) . ?
C304 Cr31 2.176(13) . ?
C305 C310 1.49(2) . ?
C305 Cr31 2.205(15) . ?
C306 H30A 0.9800 . ?
C306 H30B 0.9800 . ?
C306 H30C 0.9800 . ?
C307 H30D 0.9800 . ?
C307 H30E 0.9800 . ?
C307 H30F 0.9800 . ?
C308 H30G 0.9800 . ?
C308 H30H 0.9800 . ?
C308 H30I 0.9800 . ?
C309 H30J 0.9800 . ?
C309 H30K 0.9800 . ?
C309 H30L 0.9800 . ?
C310 H31A 0.9800 . ?
C310 H31B 0.9800 . ?
C310 H31C 0.9800 . ?
C311 C312 1.36(2) . ?
C311 C315 1.449(18) . ?
C311 C316 1.53(2) . ?
C311 Cr31 2.156(14) . ?
C312 C313 1.40(2) . ?
C312 C317 1.57(2) . ?
C312 Cr31 2.175(16) . ?
C313 C314 1.42(2) . ?
C313 C318 1.47(2) . ?
C313 Cr31 2.184(15) . ?
C314 C315 1.46(2) . ?
C314 C319 1.50(2) . ?
C314 Cr31 2.192(14) . ?
C315 C320 1.49(2) . ?
C315 Cr31 2.219(15) . ?
C316 H31D 0.9800 . ?
C316 H31E 0.9800 . ?
C316 H31F 0.9800 . ?
C317 H31G 0.9800 . ?
C317 H31H 0.9800 . ?
C317 H31I 0.9800 . ?
C318 H31J 0.9800 . ?
C318 H31K 0.9800 . ?
C318 H31L 0.9800 . ?
C319 H31M 0.9800 . ?
C319 H31N 0.9800 . ?
C319 H31O 0.9800 . ?
C320 H32A 0.9800 . ?
C320 H32B 0.9800 . ?
C320 H32C 0.9800 . ?
Fe21 Sn 2.4773(19) . ?
N101 Sn 2.153(10) . ?
N103 Sn 2.156(10) . ?
N105 Sn 2.154(10) . ?
N107 Sn 2.134(9) . ?

loop_
_geom_torsion_atom_site_label_1
_geom_torsion_atom_site_label_2
_geom_torsion_atom_site_label_3
_geom_torsion_atom_site_label_4
_geom_torsion
_geom_torsion_site_symmetry_1
_geom_torsion_site_symmetry_2
_geom_torsion_site_symmetry_3
_geom_torsion_site_symmetry_4
_geom_torsion_publ_flag
C101 C102 C103 C104 177.8(14) . . . . ?
C101 C102 C103 Cl11 -5(2) . . . . ?
C101 C102 C107 C106 -178.7(11) . . . . ?
C101 C102 C107 C108 3.1(14) . . . . ?
C102 C101 N101 C108 -0.2(13) . . . . ?
C102 C101 N101 Sn -152.6(8) . . . . ?
C102 C101 N108 C132 -176.1(12) . . . . ?
C102 C103 C104 C105 0(2) . . . . ?
C102 C103 C104 Cl12 179.3(10) . . . . ?
C102 C107 C108 N101 -3.3(13) . . . . ?
C102 C107 C108 N102 175.0(12) . . . . ?
C103 C102 C107 C106 -1.0(19) . . . . ?
C103 C102 C107 C108 -179.2(12) . . . . ?
C103 C104 C105 C106 -1(2) . . . . ?
C103 C104 C105 Cl13 -177.9(11) . . . . ?
C104 C105 C106 C107 0.8(19) . . . . ?
C104 C105 C106 Cl14 -177.7(11) . . . . ?
C105 C106 C107 C102 0.2(19) . . . . ?
C105 C106 C107 C108 177.8(13) . . . . ?
C106 C107 C108 N101 178.8(12) . . . . ?
C106 C107 C108 N102 -3(2) . . . . ?
C107 C102 C103 C104 0.9(19) . . . . ?
C107 C102 C103 Cl11 178.4(10) . . . . ?
C107 C108 N101 C101 2.2(13) . . . . ?
C107 C108 N101 Sn 154.5(8) . . . . ?
C107 C108 N102 C109 176.8(12) . . . . ?
C109 C110 C111 C112 176.6(13) . . . . ?
C109 C110 C111 Cl15 -3(2) . . . . ?
C109 C110 C115 C114 -176.3(12) . . . . ?
C109 C110 C115 C116 5.5(14) . . . . ?
C110 C109 N102 C108 -178.4(12) . . . . ?
C110 C109 N103 C116 -0.4(14) . . . . ?
C110 C109 N103 Sn -153.1(8) . . . . ?
C110 C111 C112 C113 1(2) . . . . ?
C110 C111 C112 Cl16 175.6(11) . . . . ?
C110 C115 C116 N103 -5.8(15) . . . . ?
C110 C115 C116 N104 173.0(12) . . . . ?
C111 C110 C115 C114 1(2) . . . . ?
C111 C110 C115 C116 -177.7(12) . . . . ?
C111 C112 C113 C114 -4(2) . . . . ?
C111 C112 C113 Cl17 178.5(11) . . . . ?
C112 C113 C114 C115 5(2) . . . . ?
C112 C113 C114 Cl18 -175.7(12) . . . . ?
C113 C114 C115 C110 -3(2) . . . . ?
C113 C114 C115 C116 174.4(14) . . . . ?
C114 C115 C116 N103 176.3(13) . . . . ?
C114 C115 C116 N104 -5(2) . . . . ?
C115 C110 C111 C112 1(2) . . . . ?
C115 C110 C111 Cl15 -179.1(10) . . . . ?
C115 C116 N103 C109 3.8(14) . . . . ?
C115 C116 N103 Sn 156.0(8) . . . . ?
C115 C116 N104 C117 178.2(12) . . . . ?
C117 C118 C119 C120 179.8(15) . . . . ?
C117 C118 C119 Cl19 -2(2) . . . . ?
C117 C118 C123 C122 -178.3(12) . . . . ?
C117 C118 C123 C124 -0.6(15) . . . . ?
C118 C117 N104 C116 -175.7(13) . . . . ?
C118 C117 N105 C124 0.4(14) . . . . ?
C118 C117 N105 Sn -153.9(9) . . . . ?
C118 C119 C120 C121 3(2) . . . . ?
C118 C119 C120 Cl20 -175.6(10) . . . . ?
C118 C123 C124 N105 0.9(14) . . . . ?
C118 C123 C124 N106 179.3(11) . . . . ?
C119 C118 C123 C122 9(2) . . . . ?
C119 C118 C123 C124 -173.5(11) . . . . ?
C119 C120 C121 C122 4(2) . . . . ?
C119 C120 C121 Cl21 180.0(12) . . . . ?
C120 C121 C122 C123 -5(2) . . . . ?
C120 C121 C122 Cl22 178.1(12) . . . . ?
C121 C122 C123 C118 -2(2) . . . . ?
C121 C122 C123 C124 -178.7(15) . . . . ?
C122 C123 C124 N105 178.0(15) . . . . ?
C122 C123 C124 N106 -4(2) . . . . ?
C123 C118 C119 C120 -9(2) . . . . ?
C123 C118 C119 Cl19 168.9(11) . . . . ?
C123 C124 N105 C117 -0.8(14) . . . . ?
C123 C124 N105 Sn 152.8(9) . . . . ?
C123 C124 N106 C125 -176.5(12) . . . . ?
C125 C126 C127 C128 -173.5(17) . . . . ?
C125 C126 C127 Cl23 5(3) . . . . ?
C125 C126 C131 C130 -178.7(13) . . . . ?
C125 C126 C131 C132 -0.8(15) . . . . ?
C126 C125 N106 C124 -178.8(12) . . . . ?
C126 C125 N107 C132 -0.5(14) . . . . ?
C126 C125 N107 Sn -157.0(9) . . . . ?
C126 C127 C128 C129 -6(3) . . . . ?
C126 C127 C128 Cl24 175.1(14) . . . . ?
C126 C131 C132 N107 0.5(14) . . . . ?
C126 C131 C132 N108 176.9(12) . . . . ?
C127 C126 C131 C130 4(2) . . . . ?
C127 C126 C131 C132 -177.8(14) . . . . ?
C127 C128 C129 C130 4(3) . . . . ?
C127 C128 C129 Cl25 -176.6(13) . . . . ?
C128 C129 C130 C131 3(2) . . . . ?
C128 C129 C130 Cl26 -177.1(14) . . . . ?
C129 C130 C131 C126 -7(2) . . . . ?
C129 C130 C131 C132 175.8(14) . . . . ?
C130 C131 C132 N107 178.1(14) . . . . ?
C130 C131 C132 N108 -6(2) . . . . ?
C131 C126 C127 C128 3(3) . . . . ?
C131 C126 C127 Cl23 -179.0(11) . . . . ?
C131 C132 N107 C125 0.0(13) . . . . ?
C131 C132 N107 Sn 156.5(8) . . . . ?
C131 C132 N108 C101 177.8(12) . . . . ?
C201 C202 C203 C204 -2(2) . . . . ?
C201 C202 C203 Fe21 60.2(13) . . . . ?
C202 C201 C205 C204 0(2) . . . . ?
C202 C201 C205 Fe21 -60.4(13) . . . . ?
C202 C203 C204 C205 2(2) . . . . ?
C202 C203 C204 Fe21 63.6(13) . . . . ?
C203 C204 C205 C201 -1(2) . . . . ?
C203 C204 C205 Fe21 60.2(15) . . . . ?
C205 C201 C202 C203 2(2) . . . . ?
C205 C201 C202 Fe21 58.9(12) . . . . ?
C301 C302 C303 C304 -1.6(16) . . . . ?
C301 C302 C303 C308 -176.0(16) . . . . ?
C301 C302 C303 Cr31 62.3(11) . . . . ?
C302 C301 C305 C304 -1.1(18) . . . . ?
C302 C301 C305 C310 179.5(14) . . . . ?
C302 C301 C305 Cr31 -61.6(11) . . . . ?
C302 C303 C304 C305 0.9(16) . . . . ?
C302 C303 C304 C309 -176.3(14) . . . . ?
C302 C303 C304 Cr31 64.3(10) . . . . ?
C303 C304 C305 C301 0.0(17) . . . . ?
C303 C304 C305 C310 179.4(13) . . . . ?
C303 C304 C305 Cr31 61.7(10) . . . . ?
C305 C301 C302 C303 1.7(17) . . . . ?
C305 C301 C302 C307 -179.0(15) . . . . ?
C305 C301 C302 Cr31 62.0(11) . . . . ?
C306 C301 C302 C303 -178.4(14) . . . . ?
C306 C301 C302 C307 1(3) . . . . ?
C306 C301 C302 Cr31 -118.1(15) . . . . ?
C306 C301 C305 C304 179.0(13) . . . . ?
C306 C301 C305 C310 0(2) . . . . ?
C306 C301 C305 Cr31 118.4(14) . . . . ?
C307 C302 C303 C304 179.1(15) . . . . ?
C307 C302 C303 C308 5(3) . . . . ?
C307 C302 C303 Cr31 -117.0(16) . . . . ?
C308 C303 C304 C305 175.2(16) . . . . ?
C308 C303 C304 C309 -2(3) . . . . ?
C308 C303 C304 Cr31 -121.4(17) . . . . ?
C309 C304 C305 C301 177.3(14) . . . . ?
C309 C304 C305 C310 -3(2) . . . . ?
C309 C304 C305 Cr31 -121.1(15) . . . . ?
C311 C312 C313 C314 -1.3(18) . . . . ?
C311 C312 C313 C318 179.7(14) . . . . ?
C311 C312 C313 Cr31 61.0(11) . . . . ?
C312 C311 C315 C314 -2.2(16) . . . . ?
C312 C311 C315 C320 178.6(15) . . . . ?
C312 C311 C315 Cr31 -63.3(11) . . . . ?
C312 C313 C314 C315 -0.1(17) . . . . ?
C312 C313 C314 C319 -179.1(15) . . . . ?
C312 C313 C314 Cr31 62.1(11) . . . . ?
C313 C314 C315 C311 1.3(15) . . . . ?
C313 C314 C315 C320 -179.4(14) . . . . ?
C313 C314 C315 Cr31 61.5(10) . . . . ?
C315 C311 C312 C313 2.2(18) . . . . ?
C315 C311 C312 C317 179.4(14) . . . . ?
C315 C311 C312 Cr31 63.7(10) . . . . ?
C316 C311 C312 C313 -179.1(14) . . . . ?
C316 C311 C312 C317 -2(3) . . . . ?
C316 C311 C312 Cr31 -117.6(15) . . . . ?
C316 C311 C315 C314 179.0(13) . . . . ?
C316 C311 C315 C320 0(2) . . . . ?
C316 C311 C315 Cr31 117.9(13) . . . . ?
C317 C312 C313 C314 -178.6(14) . . . . ?
C317 C312 C313 C318 2(3) . . . . ?
C317 C312 C313 Cr31 -116.3(15) . . . . ?
C318 C313 C314 C315 178.9(13) . . . . ?
C318 C313 C314 C319 0(3) . . . . ?
C318 C313 C314 Cr31 -118.9(15) . . . . ?
C319 C314 C315 C311 -179.6(14) . . . . ?
C319 C314 C315 C320 0(2) . . . . ?
C319 C314 C315 Cr31 -119.4(15) . . . . ?
Cl11 C103 C104 C105 -177.3(11) . . . . ?
Cl11 C103 C104 Cl12 1.9(16) . . . . ?
Cl12 C104 C105 C106 179.8(10) . . . . ?
Cl12 C104 C105 Cl13 2.9(16) . . . . ?
Cl13 C105 C106 C107 177.7(10) . . . . ?
Cl13 C105 C106 Cl14 -0.8(17) . . . . ?
Cl14 C106 C107 C102 178.6(10) . . . . ?
Cl14 C106 C107 C108 -4(2) . . . . ?
Cl15 C111 C112 C113 -179.1(12) . . . . ?
Cl15 C111 C112 Cl16 -4.7(17) . . . . ?
Cl16 C112 C113 C114 -178.7(11) . . . . ?
Cl16 C112 C113 Cl17 4.0(19) . . . . ?
Cl17 C113 C114 C115 -177.5(11) . . . . ?
Cl17 C113 C114 Cl18 1.6(18) . . . . ?
Cl18 C114 C115 C110 177.6(10) . . . . ?
Cl18 C114 C115 C116 -5(2) . . . . ?
Cl19 C119 C120 C121 -175.3(12) . . . . ?
Cl19 C119 C120 Cl20 6(2) . . . . ?
Cl20 C120 C121 C122 -177.4(12) . . . . ?
Cl20 C120 C121 Cl21 -1.5(18) . . . . ?
Cl21 C121 C122 C123 179.6(11) . . . . ?
Cl21 C121 C122 Cl22 2.2(18) . . . . ?
Cl22 C122 C123 C118 175.4(10) . . . . ?
Cl22 C122 C123 C124 -1(2) . . . . ?
Cl23 C127 C128 C129 175.1(13) . . . . ?
Cl23 C127 C128 Cl24 -3(2) . . . . ?
Cl24 C128 C129 C130 -177.9(12) . . . . ?
Cl24 C128 C129 Cl25 2(2) . . . . ?
Cl25 C129 C130 C131 -176.9(11) . . . . ?
Cl25 C129 C130 Cl26 3.1(18) . . . . ?
Cl26 C130 C131 C126 173.2(11) . . . . ?
Cl26 C130 C131 C132 -4(2) . . . . ?
Fe21 C201 C202 C203 -57.3(12) . . . . ?
Fe21 C201 C205 C204 60.0(12) . . . . ?
Fe21 C202 C203 C204 -62.5(13) . . . . ?
Fe21 C203 C204 C205 -61.4(15) . . . . ?
Fe21 C204 C205 C201 -61.4(12) . . . . ?
Cr31 C301 C302 C303 -60.3(10) . . . . ?
Cr31 C301 C302 C307 119.0(17) . . . . ?
Cr31 C301 C305 C304 60.5(11) . . . . ?
Cr31 C301 C305 C310 -118.9(15) . . . . ?
Cr31 C302 C303 C304 -63.9(10) . . . . ?
Cr31 C302 C303 C308 121.7(17) . . . . ?
Cr31 C303 C304 C305 -63.4(10) . . . . ?
Cr31 C303 C304 C309 119.4(15) . . . . ?
Cr31 C304 C305 C301 -61.6(11) . . . . ?
Cr31 C304 C305 C310 117.8(14) . . . . ?
Cr31 C311 C312 C313 -61.4(11) . . . . ?
Cr31 C311 C312 C317 115.7(15) . . . . ?
Cr31 C311 C315 C314 61.1(9) . . . . ?
Cr31 C311 C315 C320 -118.1(15) . . . . ?
Cr31 C312 C313 C314 -62.3(11) . . . . ?
Cr31 C312 C313 C318 118.7(15) . . . . ?
Cr31 C313 C314 C315 -62.1(10) . . . . ?
Cr31 C313 C314 C319 118.9(16) . . . . ?
Cr31 C314 C315 C311 -60.2(9) . . . . ?
Cr31 C314 C315 C320 119.1(14) . . . . ?
N101 C101 C102 C103 -179.1(14) . . . . ?
N101 C101 C102 C107 -1.9(14) . . . . ?
N101 C101 N108 C132 0.8(19) . . . . ?
N101 C108 N102 C109 -5(2) . . . . ?
N102 C108 N101 C101 -176.1(11) . . . . ?
N102 C108 N101 Sn -23.8(16) . . . . ?
N102 C109 C110 C111 3(2) . . . . ?
N102 C109 C110 C115 179.0(12) . . . . ?
N102 C109 N103 C116 177.2(13) . . . . ?
N102 C109 N103 Sn 24.5(18) . . . . ?
N103 C109 C110 C111 -179.6(13) . . . . ?
N103 C109 C110 C115 -3.3(14) . . . . ?
N103 C109 N102 C108 4(2) . . . . ?
N103 C116 N104 C117 -3(2) . . . . ?
N104 C116 N103 C109 -174.9(13) . . . . ?
N104 C116 N103 Sn -22.7(19) . . . . ?
N104 C117 C118 C119 -13(2) . . . . ?
N104 C117 C118 C123 175.2(12) . . . . ?
N104 C117 N105 C124 -174.6(12) . . . . ?
N104 C117 N105 Sn 31.1(17) . . . . ?
N105 C117 C118 C119 171.8(13) . . . . ?
N105 C117 C118 C123 0.1(15) . . . . ?
N105 C117 N104 C116 -1(2) . . . . ?
N105 C124 N106 C125 2(2) . . . . ?
N106 C124 N105 C117 -179.2(11) . . . . ?
N106 C124 N105 Sn -25.5(17) . . . . ?
N106 C125 C126 C127 -5(3) . . . . ?
N106 C125 C126 C131 178.3(12) . . . . ?
N106 C125 N107 C132 -177.9(12) . . . . ?
N106 C125 N107 Sn 25.5(18) . . . . ?
N107 C125 C126 C127 177.3(16) . . . . ?
N107 C125 C126 C131 0.8(15) . . . . ?
N107 C125 N106 C124 -2(2) . . . . ?
N107 C132 N108 C101 -7(2) . . . . ?
N108 C101 C102 C103 -2(2) . . . . ?
N108 C101 C102 C107 175.4(11) . . . . ?
N108 C101 N101 C108 -177.5(11) . . . . ?
N108 C101 N101 Sn 30.1(16) . . . . ?
N108 C132 N107 C125 -176.2(12) . . . . ?
N108 C132 N107 Sn -19.8(17) . . . . ?

loop_
_smtbx_masks_void_nr
_smtbx_masks_void_average_x
_smtbx_masks_void_average_y
_smtbx_masks_void_average_z
_smtbx_masks_void_volume
_smtbx_masks_void_count_electrons
_smtbx_masks_void_content
1 0.250 0.250 0.080 423.8 154.8 '2 C6H4Cl2'
2 -0.250 0.250 -0.999 1144.5 315.9 '4 C6H4Cl2'
3 0.250 0.250 0.580 423.8 154.3 '2 C6H4Cl2'
4 -0.250 0.750 0.420 423.8 154.4 '2 C6H4Cl2'
5 0.250 0.750 -0.978 1144.5 315.8 '4 C6H4Cl2'
6 -0.250 0.750 0.920 423.8 154.0 '2 C6H4Cl2'
